data_1008033
loop_
_publ_author_name
'Bacmann, M'

_publ_section_title
;
Structure cristalline du nouveau compose Co U~2~ O~8~
;
_journal_coden_ASTM ACBCAR
_journal_name_full 'Acta Crystallographica B (24,1968-38,1982)'
_journal_page_first 1570
_journal_page_last 1572
_journal_paper_doi 10.1107/S0567740873005066
_journal_volume 29
_journal_year 1973
_chemical_formula_structural 'Co3 U2 O8'
_chemical_formula_sum 'Co3 O8 U2'
_chemical_name_systematic 'Cobalt uranium oxide (3/2/8)'
_space_group_IT_number 58
_symmetry_cell_setting orthorhombic
_symmetry_Int_Tables_number 58
_symmetry_space_group_name_Hall '-P 2 2n'
_symmetry_space_group_name_H-M 'P n n m'
_cell_angle_alpha 90
_cell_angle_beta 90
_cell_angle_gamma 90
_cell_formula_units_Z 2
_cell_length_a 5.11(1)
_cell_length_b 10.3
_cell_length_c 6.15(1)
_cell_volume 323.7
_refine_ls_R_factor_all 0.122
_cod_database_code 1008033

loop_
_symmetry_equiv_pos_as_xyz
x,y,z
-x,-y,z
1/2+x,1/2-y,1/2-z
1/2-x,1/2+y,1/2-z
-x,-y,-z
x,y,-z
1/2-x,1/2+y,1/2+z
1/2+x,1/2-y,1/2+z

loop_
_atom_site_label
_atom_site_type_symbol
_atom_site_symmetry_multiplicity
_atom_site_Wyckoff_symbol
_atom_site_fract_x
_atom_site_fract_y
_atom_site_fract_z
_atom_site_occupancy
_atom_site_attached_hydrogens
_atom_site_calc_flag
U1 U5+ 4 g 0.975(3) 0.272(1) 0. 1. 0 d
Co1 Co2+ 4 e 0. 0. 0.270(7) 1. 0 d
Co2 Co2+ 2 d 0. 0.5 0.5 1. 0 d
O1 O2- 8 h 0.206(3) 0.369(4) 0.284(3) 1. 0 d
O2 O2- 4 g 0.255(4) 0.576(5) 0. 1. 0 d
O3 O2- 4 g 0.182(6) 0.099(4) 0. 1. 0 d

loop_
_atom_type_symbol
_atom_type_oxidation_number
U5+ 5.000
Co2+ 2.000
O2- -2.000
